data_7037506
loop_
_publ_author_name
'Yu, Ying'
'Li, Jiancheng'
'Liu, Weiping'
'Ye, Qingsong'
'Zhu, Hongping'

_publ_section_title
;
 Amino group combined P/Ge and P/Sn Lewis pairs: synthesis and dipolar
 addition reactions to alkyne and aldehyde molecules.
;
_journal_issue 14
_journal_name_full 'Dalton transactions (Cambridge, England : 2003)'
_journal_page_first 6259
_journal_page_last 6268
_journal_paper_doi 10.1039/c5dt03873a
_journal_volume 45
_journal_year 2016
_chemical_formula_sum 'C24 H27 Cl3 Ge N P'
_chemical_formula_weight 539.38
_chemical_name_systematic
; 
 ? 
;
_space_group_IT_number 19
_symmetry_cell_setting orthorhombic
_symmetry_space_group_name_Hall 'P 2ac 2ab'
_symmetry_space_group_name_H-M 'P 21 21 21'
_atom_sites_solution_hydrogens geom
_atom_sites_solution_primary direct
_atom_sites_solution_secondary difmap
_audit_creation_method SHELXL-97
_audit_update_record
;
2015-09-12 deposited with the CCDC.
2015-12-01 downloaded from the CCDC.
;
_cell_angle_alpha 90.00
_cell_angle_beta 90.00
_cell_angle_gamma 90.00
_cell_formula_units_Z 4
_cell_length_a 12.2706(4)
_cell_length_b 14.1117(7)
_cell_length_c 14.6498(6)
_cell_measurement_reflns_used 1750
_cell_measurement_temperature 173(2)
_cell_measurement_theta_max 24.3860
_cell_measurement_theta_min 3.5380
_cell_volume 2536.75(18)
_computing_cell_refinement 'Bruker FRAMBO'
_computing_data_collection 'Bruker FRAMBO'
_computing_data_reduction 'Bruker SAINT'
_computing_molecular_graphics 'Bruker SHELXTL'
_computing_publication_material 'Bruker SHELXTL'
_computing_structure_refinement 'SHELXL-97 (Sheldrick, 1997)'
_computing_structure_solution 'SHELXS-97 (Sheldrick, 1990)'
_diffrn_ambient_temperature 173(2)
_diffrn_measured_fraction_theta_full 0.998
_diffrn_measured_fraction_theta_max 0.998
_diffrn_measurement_device_type 'multiwire proportional'
_diffrn_measurement_method 'phi and omega scans'
_diffrn_radiation_monochromator graphite
_diffrn_radiation_source 'fine-focus sealed tube'
_diffrn_radiation_type MoK\a
_diffrn_radiation_wavelength 0.71073
_diffrn_reflns_av_R_equivalents 0.0304
_diffrn_reflns_av_sigmaI/netI 0.0654
_diffrn_reflns_limit_h_max 15
_diffrn_reflns_limit_h_min -13
_diffrn_reflns_limit_k_max 17
_diffrn_reflns_limit_k_min -7
_diffrn_reflns_limit_l_max 18
_diffrn_reflns_limit_l_min -18
_diffrn_reflns_number 7161
_diffrn_reflns_theta_full 26.00
_diffrn_reflns_theta_max 26.00
_diffrn_reflns_theta_min 3.13
_exptl_absorpt_coefficient_mu 1.598
_exptl_absorpt_correction_T_max 0.6456
_exptl_absorpt_correction_T_min 0.5673
_exptl_absorpt_correction_type multi-scan
_exptl_crystal_colour colorless
_exptl_crystal_density_diffrn 1.412
_exptl_crystal_density_method 'not measured'
_exptl_crystal_description block
_exptl_crystal_F_000 1104
_exptl_crystal_size_max 0.40
_exptl_crystal_size_mid 0.30
_exptl_crystal_size_min 0.30
_refine_diff_density_max 0.462
_refine_diff_density_min -0.340
_refine_diff_density_rms 0.067
_refine_ls_abs_structure_details 'Flack H D (1983), Acta Cryst. A39, 876-881'
_refine_ls_abs_structure_Flack 0.022(10)
_refine_ls_extinction_method none
_refine_ls_goodness_of_fit_ref 1.016
_refine_ls_hydrogen_treatment mixed
_refine_ls_matrix_type full
_refine_ls_number_parameters 275
_refine_ls_number_reflns 4721
_refine_ls_number_restraints 0
_refine_ls_restrained_S_all 1.016
_refine_ls_R_factor_all 0.0499
_refine_ls_R_factor_gt 0.0413
_refine_ls_shift/su_max 0.001
_refine_ls_shift/su_mean 0.000
_refine_ls_structure_factor_coef Fsqd
_refine_ls_weighting_details 'calc w=1/[\s^2^(Fo^2^)+(0.0263P)^2^+0.0000P] where P=(Fo^2^+2Fc^2^)/3'
_refine_ls_weighting_scheme calc
_refine_ls_wR_factor_gt 0.0739
_refine_ls_wR_factor_ref 0.0770
_reflns_number_gt 4176
_reflns_number_total 4721
_reflns_threshold_expression >2sigma(I)
_cod_data_source_file c5dt03873a2.cif
_cod_data_source_block yy20140326
_cod_depositor_comments
;
The following automatic conversions were performed:

'_symmetry_cell_setting' value 'Orthorhombic' changed to
'orthorhombic' according to
/usr/data/users/saulius/crontab/automatic-downloads/rss-feeds/RSC/lib/dictionaries/cif_core.dic
dictionary named 'cif_core.dic' version 2.4.2 from 2011-04-26.

Automatic conversion script
Id: cif_fix_values 4268 2015-11-12 08:31:59Z antanas 

 Adding full bibliography for 7037506--7037512.cif.
;
_cod_original_sg_symbol_H-M P2(1)2(1)2(1)
_cod_database_code 7037506

loop_
_symmetry_equiv_pos_as_xyz
'x, y, z'
'-x+1/2, -y, z+1/2'
'-x, y+1/2, -z+1/2'
'x+1/2, -y+1/2, -z'

loop_
_atom_site_label
_atom_site_type_symbol
_atom_site_fract_x
_atom_site_fract_y
_atom_site_fract_z
_atom_site_U_iso_or_equiv
_atom_site_adp_type
_atom_site_occupancy
_atom_site_symmetry_multiplicity
_atom_site_calc_flag
_atom_site_refinement_flags
Ge1 Ge 0.84398(3) 0.23349(3) 0.05675(3) 0.02205(11) Uani 1 1 d .
Cl2 Cl 0.73189(7) 0.22044(8) -0.05275(7) 0.0383(3) Uani 1 1 d .
P1 P 0.68275(7) 0.27978(8) 0.20026(7) 0.0244(2) Uani 1 1 d .
Cl3 Cl 0.90370(9) 0.37407(7) 0.04433(8) 0.0382(3) Uani 1 1 d .
Cl1 Cl 0.97878(8) 0.14453(8) 0.02746(8) 0.0381(3) Uani 1 1 d .
N1 N 0.7909(2) 0.2049(2) 0.1686(2) 0.0203(7) Uani 1 1 d .
C63 C 0.9615(3) 0.2315(3) 0.4042(3) 0.0378(11) Uani 1 1 d .
H63A H 0.8844 0.2412 0.4189 0.057 Uiso 1 1 calc R
H63B H 1.0023 0.2897 0.4173 0.057 Uiso 1 1 calc R
H63C H 0.9905 0.1795 0.4413 0.057 Uiso 1 1 calc R
C14 C 0.8186(3) 0.4083(3) 0.2878(3) 0.0284(10) Uani 1 1 d .
H14A H 0.8544 0.4100 0.2303 0.034 Uiso 1 1 calc R
C13 C 0.7307(3) 0.3459(3) 0.3009(3) 0.0267(9) Uani 1 1 d .
C5 C 0.9362(3) 0.0333(3) 0.3194(3) 0.0271(10) Uani 1 1 d .
H5A H 0.9930 0.0327 0.3634 0.033 Uiso 1 1 calc R
C4 C 0.8842(3) -0.0503(3) 0.2987(3) 0.0315(10) Uani 1 1 d .
H4A H 0.9041 -0.1074 0.3288 0.038 Uiso 1 1 calc R
C61 C 0.9729(3) 0.2068(3) 0.3027(3) 0.0260(9) Uani 1 1 d .
H61A H 0.9437 0.2609 0.2661 0.031 Uiso 1 1 calc R
C6 C 0.9085(3) 0.1186(3) 0.2781(2) 0.0189(8) Uani 1 1 d .
C7 C 0.5804(3) 0.2010(3) 0.2488(3) 0.0270(10) Uani 1 1 d .
C18 C 0.6789(3) 0.3474(3) 0.3851(3) 0.0349(11) Uani 1 1 d .
H18A H 0.6183 0.3069 0.3955 0.042 Uiso 1 1 calc R
C2 C 0.7717(3) 0.0313(3) 0.1882(3) 0.0234(9) Uani 1 1 d .
C12 C 0.5955(3) 0.1418(3) 0.3250(3) 0.0351(11) Uani 1 1 d .
H12A H 0.6646 0.1388 0.3540 0.042 Uiso 1 1 calc R
C21 C 0.6888(3) 0.0226(3) 0.1112(3) 0.0342(11) Uani 1 1 d .
H21A H 0.6669 0.0878 0.0920 0.041 Uiso 1 1 calc R
C11 C 0.5101(3) 0.0880(4) 0.3576(3) 0.0471(14) Uani 1 1 d .
H11A H 0.5208 0.0490 0.4096 0.056 Uiso 1 1 calc R
C3 C 0.8030(3) -0.0502(3) 0.2339(3) 0.0301(11) Uani 1 1 d .
H3A H 0.7672 -0.1081 0.2199 0.036 Uiso 1 1 calc R
C1 C 0.8238(3) 0.1175(3) 0.2126(3) 0.0216(9) Uani 1 1 d .
C16 C 0.8019(3) 0.4672(3) 0.4405(3) 0.0386(11) Uani 1 1 d .
H16A H 0.8261 0.5080 0.4879 0.046 Uiso 1 1 calc R
C62 C 1.0942(3) 0.1938(3) 0.2783(3) 0.0363(11) Uani 1 1 d .
H62A H 1.1016 0.1857 0.2121 0.055 Uiso 1 1 calc R
H62B H 1.1228 0.1377 0.3095 0.055 Uiso 1 1 calc R
H62C H 1.1352 0.2499 0.2976 0.055 Uiso 1 1 calc R
C23 C 0.5858(3) -0.0322(4) 0.1385(4) 0.0492(14) Uani 1 1 d .
H23A H 0.5535 -0.0030 0.1929 0.074 Uiso 1 1 calc R
H23B H 0.6049 -0.0982 0.1519 0.074 Uiso 1 1 calc R
H23C H 0.5332 -0.0303 0.0883 0.074 Uiso 1 1 calc R
C17 C 0.7142(3) 0.4072(3) 0.4543(3) 0.0405(11) Uani 1 1 d .
H17A H 0.6780 0.4069 0.5115 0.049 Uiso 1 1 calc R
C15 C 0.8536(4) 0.4668(3) 0.3567(3) 0.0343(10) Uani 1 1 d .
H15A H 0.9142 0.5074 0.3467 0.041 Uiso 1 1 calc R
C10 C 0.4093(4) 0.0901(4) 0.3159(4) 0.0558(16) Uani 1 1 d .
H10A H 0.3512 0.0525 0.3388 0.067 Uiso 1 1 calc R
C22 C 0.7425(4) -0.0275(4) 0.0287(3) 0.0483(13) Uani 1 1 d .
H22A H 0.8101 0.0054 0.0125 0.072 Uiso 1 1 calc R
H22B H 0.6924 -0.0262 -0.0234 0.072 Uiso 1 1 calc R
H22C H 0.7589 -0.0934 0.0448 0.072 Uiso 1 1 calc R
C8 C 0.4774(3) 0.2027(3) 0.2073(3) 0.0378(12) Uani 1 1 d .
H8A H 0.4649 0.2423 0.1559 0.045 Uiso 1 1 calc R
C9 C 0.3936(3) 0.1467(4) 0.2410(3) 0.0507(15) Uani 1 1 d .
H9A H 0.3245 0.1477 0.2119 0.061 Uiso 1 1 calc R

loop_
_atom_site_aniso_label
_atom_site_aniso_U_11
_atom_site_aniso_U_22
_atom_site_aniso_U_33
_atom_site_aniso_U_23
_atom_site_aniso_U_13
_atom_site_aniso_U_12
Ge1 0.02137(18) 0.0236(2) 0.0212(2) 0.0022(2) -0.00275(18) -0.00143(18)
Cl2 0.0346(5) 0.0532(7) 0.0272(5) 0.0026(6) -0.0117(5) -0.0084(5)
P1 0.0204(5) 0.0282(6) 0.0246(5) 0.0031(5) -0.0016(4) 0.0029(5)
Cl3 0.0536(6) 0.0299(6) 0.0313(6) 0.0038(5) 0.0006(6) -0.0136(5)
Cl1 0.0328(5) 0.0439(7) 0.0376(7) 0.0049(6) 0.0063(5) 0.0111(5)
N1 0.0184(15) 0.0220(19) 0.0205(17) 0.0022(14) -0.0020(14) -0.0006(13)
C63 0.041(2) 0.036(3) 0.037(2) -0.006(2) -0.011(2) 0.004(2)
C14 0.033(2) 0.026(2) 0.027(2) -0.0001(19) 0.0021(19) 0.0006(18)
C13 0.0220(19) 0.027(2) 0.031(2) 0.000(2) 0.0007(18) 0.0135(18)
C5 0.018(2) 0.035(3) 0.027(2) 0.008(2) 0.0010(18) 0.0021(18)
C4 0.032(2) 0.024(2) 0.038(3) 0.012(2) 0.001(2) 0.0034(18)
C61 0.0247(19) 0.025(2) 0.028(2) 0.0028(19) -0.0060(18) 0.0024(17)
C6 0.0189(18) 0.019(2) 0.018(2) 0.0009(17) 0.0065(17) -0.0003(16)
C7 0.0220(19) 0.036(3) 0.023(2) -0.0019(19) 0.0011(17) 0.0005(18)
C18 0.025(2) 0.042(3) 0.038(3) -0.007(2) 0.0058(19) -0.003(2)
C2 0.0180(18) 0.023(2) 0.029(2) 0.001(2) 0.0019(18) 0.0034(16)
C12 0.024(2) 0.049(3) 0.032(3) 0.008(2) -0.0063(19) -0.002(2)
C21 0.038(2) 0.029(3) 0.036(3) 0.001(2) -0.012(2) -0.009(2)
C11 0.036(3) 0.067(4) 0.038(3) 0.020(3) 0.001(2) -0.011(2)
C3 0.028(2) 0.022(2) 0.040(3) -0.002(2) -0.001(2) -0.0042(18)
C1 0.0199(19) 0.022(2) 0.023(2) 0.0038(17) 0.0035(17) 0.0011(16)
C16 0.046(2) 0.037(3) 0.033(3) -0.012(2) 0.001(2) 0.002(2)
C62 0.026(2) 0.032(3) 0.051(3) 0.005(2) -0.004(2) -0.0021(19)
C23 0.036(3) 0.044(3) 0.068(4) 0.002(3) -0.015(3) -0.013(2)
C17 0.036(2) 0.053(3) 0.032(3) -0.008(3) 0.008(2) 0.001(2)
C15 0.035(2) 0.030(2) 0.038(3) -0.003(2) 0.000(2) -0.002(2)
C10 0.024(2) 0.091(5) 0.052(3) 0.022(3) 0.006(2) -0.019(3)
C22 0.054(3) 0.051(3) 0.040(3) -0.004(3) -0.015(3) -0.014(3)
C8 0.025(2) 0.054(3) 0.035(2) 0.010(2) -0.001(2) 0.001(2)
C9 0.022(2) 0.082(4) 0.048(3) 0.015(3) -0.001(2) -0.009(3)

loop_
_atom_type_symbol
_atom_type_description
_atom_type_scat_dispersion_real
_atom_type_scat_dispersion_imag
_atom_type_scat_source
C C 0.0033 0.0016 'International Tables Vol C Tables 4.2.6.8 and 6.1.1.4'
H H 0.0000 0.0000 'International Tables Vol C Tables 4.2.6.8 and 6.1.1.4'
N N 0.0061 0.0033 'International Tables Vol C Tables 4.2.6.8 and 6.1.1.4'
P P 0.1023 0.0942 'International Tables Vol C Tables 4.2.6.8 and 6.1.1.4'
Cl Cl 0.1484 0.1585 'International Tables Vol C Tables 4.2.6.8 and 6.1.1.4'
Ge Ge 0.1547 1.8001 'International Tables Vol C Tables 4.2.6.8 and 6.1.1.4'

loop_
_geom_angle_atom_site_label_1
_geom_angle_atom_site_label_2
_geom_angle_atom_site_label_3
_geom_angle
N1 Ge1 Cl1 109.41(10)
N1 Ge1 Cl2 115.62(9)
Cl1 Ge1 Cl2 107.55(5)
N1 Ge1 Cl3 114.21(10)
Cl1 Ge1 Cl3 105.47(5)
Cl2 Ge1 Cl3 103.90(5)
N1 P1 C7 104.88(17)
N1 P1 C13 105.94(15)
C7 P1 C13 102.53(19)
C1 N1 P1 127.1(2)
C1 N1 Ge1 119.5(2)
P1 N1 Ge1 112.15(16)
C61 C63 H63A 109.5
C61 C63 H63B 109.5
H63A C63 H63B 109.5
C61 C63 H63C 109.5
H63A C63 H63C 109.5
H63B C63 H63C 109.5
C15 C14 C13 121.1(4)
C15 C14 H14A 119.4
C13 C14 H14A 119.4
C18 C13 C14 117.6(4)
C18 C13 P1 125.0(3)
C14 C13 P1 117.0(3)
C4 C5 C6 122.3(4)
C4 C5 H5A 118.8
C6 C5 H5A 118.8
C5 C4 C3 119.2(4)
C5 C4 H4A 120.4
C3 C4 H4A 120.4
C6 C61 C63 111.6(3)
C6 C61 C62 110.5(3)
C63 C61 C62 109.9(3)
C6 C61 H61A 108.2
C63 C61 H61A 108.2
C62 C61 H61A 108.2
C5 C6 C1 117.7(4)
C5 C6 C61 118.7(3)
C1 C6 C61 123.5(3)
C8 C7 C12 118.2(4)
C8 C7 P1 116.2(3)
C12 C7 P1 125.6(3)
C13 C18 C17 121.0(4)
C13 C18 H18A 119.5
C17 C18 H18A 119.5
C3 C2 C1 117.7(4)
C3 C2 C21 118.4(4)
C1 C2 C21 123.7(4)
C11 C12 C7 120.1(4)
C11 C12 H12A 119.9
C7 C12 H12A 119.9
C2 C21 C23 113.4(4)
C2 C21 C22 109.4(3)
C23 C21 C22 108.9(4)
C2 C21 H21A 108.4
C23 C21 H21A 108.4
C22 C21 H21A 108.4
C12 C11 C10 121.1(5)
C12 C11 H11A 119.5
C10 C11 H11A 119.5
C4 C3 C2 122.3(4)
C4 C3 H3A 118.8
C2 C3 H3A 118.8
C6 C1 C2 120.7(4)
C6 C1 N1 119.8(3)
C2 C1 N1 119.5(3)
C15 C16 C17 119.0(4)
C15 C16 H16A 120.5
C17 C16 H16A 120.5
C61 C62 H62A 109.5
C61 C62 H62B 109.5
H62A C62 H62B 109.5
C61 C62 H62C 109.5
H62A C62 H62C 109.5
H62B C62 H62C 109.5
C21 C23 H23A 109.5
C21 C23 H23B 109.5
H23A C23 H23B 109.5
C21 C23 H23C 109.5
H23A C23 H23C 109.5
H23B C23 H23C 109.5
C16 C17 C18 120.6(4)
C16 C17 H17A 119.7
C18 C17 H17A 119.7
C14 C15 C16 120.8(4)
C14 C15 H15A 119.6
C16 C15 H15A 119.6
C9 C10 C11 119.5(5)
C9 C10 H10A 120.2
C11 C10 H10A 120.2
C21 C22 H22A 109.5
C21 C22 H22B 109.5
H22A C22 H22B 109.5
C21 C22 H22C 109.5
H22A C22 H22C 109.5
H22B C22 H22C 109.5
C9 C8 C7 120.2(4)
C9 C8 H8A 119.9
C7 C8 H8A 119.9
C10 C9 C8 120.9(4)
C10 C9 H9A 119.6
C8 C9 H9A 119.6

loop_
_geom_bond_atom_site_label_1
_geom_bond_atom_site_label_2
_geom_bond_distance
Ge1 N1 1.808(3)
Ge1 Cl1 2.1203(11)
Ge1 Cl2 2.1210(10)
Ge1 Cl3 2.1227(11)
P1 N1 1.759(3)
P1 C7 1.822(4)
P1 C13 1.841(4)
N1 C1 1.449(5)
C63 C61 1.534(5)
C63 H63A 0.9800
C63 H63B 0.9800
C63 H63C 0.9800
C14 C15 1.373(6)
C14 C13 1.406(5)
C14 H14A 0.9500
C13 C18 1.388(5)
C5 C4 1.374(6)
C5 C6 1.389(5)
C5 H5A 0.9500
C4 C3 1.377(6)
C4 H4A 0.9500
C61 C6 1.518(5)
C61 C62 1.541(5)
C61 H61A 1.0000
C6 C1 1.415(5)
C7 C8 1.403(5)
C7 C12 1.406(6)
C18 C17 1.388(6)
C18 H18A 0.9500
C2 C3 1.385(5)
C2 C1 1.420(5)
C2 C21 1.523(5)
C12 C11 1.379(6)
C12 H12A 0.9500
C21 C23 1.535(6)
C21 C22 1.547(6)
C21 H21A 1.0000
C11 C10 1.379(6)
C11 H11A 0.9500
C3 H3A 0.9500
C16 C15 1.382(6)
C16 C17 1.384(6)
C16 H16A 0.9500
C62 H62A 0.9800
C62 H62B 0.9800
C62 H62C 0.9800
C23 H23A 0.9800
C23 H23B 0.9800
C23 H23C 0.9800
C17 H17A 0.9500
C15 H15A 0.9500
C10 C9 1.370(7)
C10 H10A 0.9500
C22 H22A 0.9800
C22 H22B 0.9800
C22 H22C 0.9800
C8 C9 1.387(6)
C8 H8A 0.9500
C9 H9A 0.9500
